data_7217632
loop_
_publ_author_name
'Li, Qipeng'
'Tian, Chongbin'
'Zhang, Huabin'
'Qian, Jinjie'
'Du, Shaowu'

_publ_section_title
;
 An alternative strategy to construct Fe(ii)-based MOFs with multifarious
 structures and magnetic behaviors
;
_journal_issue 39
_journal_name_full CrystEngComm
_journal_page_first 9208
_journal_paper_doi 10.1039/C4CE01414F
_journal_volume 16
_journal_year 2014
_chemical_formula_sum 'C9 H6 Fe N2 O5'
_chemical_formula_weight 278.01
_chemical_name_systematic
;
?
;
_space_group_IT_number 14
_symmetry_space_group_name_Hall '-P 2ybc'
_symmetry_space_group_name_H-M 'P 1 21/c 1'
_atom_sites_solution_hydrogens geom
_atom_sites_solution_primary direct
_atom_sites_solution_secondary difmap
_audit_creation_method SHELXL-97
_cell_angle_alpha 90.00
_cell_angle_beta 104.44(5)
_cell_angle_gamma 90.00
_cell_formula_units_Z 4
_cell_length_a 9.345(9)
_cell_length_b 6.916(4)
_cell_length_c 14.615(9)
_cell_measurement_temperature 173(2)
_cell_volume 914.7(12)
_computing_structure_refinement 'SHELXL-97 (Sheldrick, 1997)'
_computing_structure_solution 'SHELXS-97 (Sheldrick, 1990)'
_diffrn_ambient_temperature 173(2)
_diffrn_measured_fraction_theta_full 0.980
_diffrn_measured_fraction_theta_max 0.980
_diffrn_radiation_monochromator graphite
_diffrn_radiation_source 'fine-focus sealed tube'
_diffrn_radiation_type MoK\a
_diffrn_radiation_wavelength 0.71073
_diffrn_reflns_av_R_equivalents 0.0234
_diffrn_reflns_av_sigmaI/netI 0.0232
_diffrn_reflns_limit_h_max 11
_diffrn_reflns_limit_h_min -12
_diffrn_reflns_limit_k_max 7
_diffrn_reflns_limit_k_min -8
_diffrn_reflns_limit_l_max 18
_diffrn_reflns_limit_l_min -18
_diffrn_reflns_number 6734
_diffrn_reflns_theta_full 27.48
_diffrn_reflns_theta_max 27.48
_diffrn_reflns_theta_min 2.25
_exptl_absorpt_coefficient_mu 1.661
_exptl_crystal_density_diffrn 2.019
_exptl_crystal_density_method 'not measured'
_exptl_crystal_F_000 560
_refine_diff_density_max 0.596
_refine_diff_density_min -1.074
_refine_diff_density_rms 0.158
_refine_ls_extinction_method none
_refine_ls_goodness_of_fit_ref 1.050
_refine_ls_hydrogen_treatment mixed
_refine_ls_matrix_type full
_refine_ls_number_parameters 154
_refine_ls_number_reflns 2050
_refine_ls_number_restraints 0
_refine_ls_restrained_S_all 1.050
_refine_ls_R_factor_all 0.0387
_refine_ls_R_factor_gt 0.0331
_refine_ls_shift/su_max 0.001
_refine_ls_shift/su_mean 0.000
_refine_ls_structure_factor_coef Fsqd
_refine_ls_weighting_details 'calc w=1/[\s^2^(Fo^2^)+(0.1000P)^2^+0.0000P] where P=(Fo^2^+2Fc^2^)/3'
_refine_ls_weighting_scheme calc
_refine_ls_wR_factor_gt 0.1135
_refine_ls_wR_factor_ref 0.1237
_reflns_number_gt 1804
_reflns_number_total 2050
_reflns_threshold_expression >2sigma(I)
_cod_data_source_file c4ce01414f2.cif
_cod_data_source_block a6
_cod_depositor_comments 'Adding full bibliography for 7217628--7217633.cif.'
_cod_original_sg_symbol_H-M P21/c
_cod_database_code 7217632

loop_
_symmetry_equiv_pos_as_xyz
'x, y, z'
'-x, y+1/2, -z+1/2'
'-x, -y, -z'
'x, -y-1/2, z-1/2'

loop_
_atom_site_label
_atom_site_type_symbol
_atom_site_fract_x
_atom_site_fract_y
_atom_site_fract_z
_atom_site_U_iso_or_equiv
_atom_site_adp_type
_atom_site_occupancy
_atom_site_symmetry_multiplicity
_atom_site_calc_flag
_atom_site_refinement_flags
Fe1 Fe 0.39173(4) -0.31614(5) 0.52139(2) 0.01125(17) Uani 1 1 d .
O4 O 0.3562(2) -0.2057(2) 0.38187(13) 0.0141(4) Uani 1 1 d .
O3 O 0.31174(19) 0.0160(3) 0.26779(12) 0.0178(4) Uani 1 1 d .
O5 O 0.4801(2) -0.4697(3) 0.65029(12) 0.0200(4) Uani 1 1 d .
H5A H 0.4431 -0.5942 0.6595 0.024 Uiso 1 1 calc R
H5B H 0.5563 -0.4133 0.6983 0.024 Uiso 1 1 calc R
O2 O 0.2501(2) 0.4719(2) 0.46803(13) 0.0194(4) Uani 1 1 d .
O1 O 0.39576(19) 0.2187(3) 0.45817(12) 0.0167(4) Uani 1 1 d .
N2 N -0.2684(2) 0.1351(3) 0.40685(13) 0.0124(4) Uani 1 1 d .
N1 N -0.2458(2) -0.1394(3) 0.33116(14) 0.0146(4) Uani 1 1 d .
H1B H -0.2705 -0.2497 0.3014 0.017 Uiso 1 1 calc R
C3 C 0.1350(3) 0.1774(3) 0.41224(17) 0.0102(5) Uani 1 1 d .
C5 C -0.1219(2) 0.1187(3) 0.39842(15) 0.0100(4) Uani 1 1 d .
C6 C -0.1091(2) -0.0547(3) 0.35147(15) 0.0118(5) Uani 1 1 d .
C9 C 0.2705(3) 0.2988(3) 0.44812(17) 0.0135(5) Uani 1 1 d .
C8 C 0.2835(2) -0.0651(3) 0.33790(15) 0.0112(4) Uani 1 1 d .
C2 C 0.1451(2) 0.0004(3) 0.36520(15) 0.0101(4) Uani 1 1 d .
C7 C -0.3356(3) -0.0218(4) 0.36529(16) 0.0150(5) Uani 1 1 d .
H7A H -0.4370 -0.0490 0.3600 0.018 Uiso 1 1 calc R
C4 C 0.0007(3) 0.2366(3) 0.42884(16) 0.0124(5) Uani 1 1 d .
H4A H -0.0064 0.3551 0.4603 0.015 Uiso 1 1 calc R
C1 C 0.0232(3) -0.1176(3) 0.33400(16) 0.0128(4) Uani 1 1 d .
H1A H 0.0294 -0.2360 0.3022 0.015 Uiso 1 1 calc R

loop_
_atom_site_aniso_label
_atom_site_aniso_U_11
_atom_site_aniso_U_22
_atom_site_aniso_U_33
_atom_site_aniso_U_23
_atom_site_aniso_U_13
_atom_site_aniso_U_12
Fe1 0.0094(2) 0.0121(2) 0.0124(2) -0.00088(11) 0.00293(16) -0.00086(11)
O4 0.0114(9) 0.0163(8) 0.0154(9) 0.0030(6) 0.0051(7) 0.0029(6)
O3 0.0161(9) 0.0228(9) 0.0168(9) 0.0067(7) 0.0085(7) 0.0050(7)
O5 0.0202(9) 0.0251(10) 0.0160(8) 0.0054(7) 0.0069(7) 0.0039(7)
O2 0.0172(9) 0.0137(8) 0.0262(10) -0.0036(7) 0.0035(8) -0.0053(7)
O1 0.0090(8) 0.0212(8) 0.0196(9) -0.0003(7) 0.0028(7) -0.0036(7)
N2 0.0089(10) 0.0155(9) 0.0129(9) 0.0003(8) 0.0029(7) -0.0001(8)
N1 0.0086(9) 0.0178(9) 0.0171(10) -0.0077(8) 0.0029(8) -0.0040(8)
C3 0.0076(11) 0.0127(11) 0.0095(10) 0.0003(7) 0.0008(9) -0.0028(8)
C5 0.0084(10) 0.0130(11) 0.0088(9) 0.0012(8) 0.0026(8) 0.0017(8)
C6 0.0104(11) 0.0136(11) 0.0112(10) -0.0006(8) 0.0027(8) -0.0025(8)
C9 0.0145(12) 0.0155(11) 0.0103(10) 0.0011(8) 0.0028(9) -0.0041(8)
C8 0.0075(10) 0.0149(10) 0.0112(10) -0.0005(8) 0.0024(8) -0.0007(8)
C2 0.0074(10) 0.0140(11) 0.0096(10) 0.0015(8) 0.0032(8) 0.0006(8)
C7 0.0099(11) 0.0212(12) 0.0142(11) -0.0032(9) 0.0035(9) -0.0023(9)
C4 0.0129(12) 0.0122(10) 0.0125(10) 0.0000(8) 0.0041(9) -0.0001(9)
C1 0.0120(11) 0.0143(11) 0.0124(10) -0.0039(9) 0.0034(8) -0.0012(9)

loop_
_atom_type_symbol
_atom_type_description
_atom_type_scat_dispersion_real
_atom_type_scat_dispersion_imag
_atom_type_scat_source
C C 0.0033 0.0016 'International Tables Vol C Tables 4.2.6.8 and 6.1.1.4'
H H 0.0000 0.0000 'International Tables Vol C Tables 4.2.6.8 and 6.1.1.4'
Fe Fe 0.3463 0.8444 'International Tables Vol C Tables 4.2.6.8 and 6.1.1.4'
N N 0.0061 0.0033 'International Tables Vol C Tables 4.2.6.8 and 6.1.1.4'
O O 0.0106 0.0060 'International Tables Vol C Tables 4.2.6.8 and 6.1.1.4'

loop_
_geom_angle_atom_site_label_1
_geom_angle_atom_site_label_2
_geom_angle_atom_site_label_3
_geom_angle
_geom_angle_site_symmetry_1
_geom_angle_site_symmetry_3
O2 Fe1 O1 145.32(7) 1_545 3_656
O2 Fe1 O4 87.67(8) 1_545 .
O1 Fe1 O4 86.30(8) 3_656 .
O2 Fe1 O5 92.98(9) 1_545 .
O1 Fe1 O5 83.55(9) 3_656 .
O4 Fe1 O5 163.06(7) . .
O2 Fe1 N2 103.58(9) 1_545 3_556
O1 Fe1 N2 110.88(9) 3_656 3_556
O4 Fe1 N2 106.56(8) . 3_556
O5 Fe1 N2 89.75(8) . 3_556
C8 O4 Fe1 134.36(15) . .
Fe1 O5 H5A 120.0 . .
Fe1 O5 H5B 120.0 . .
H5A O5 H5B 120.0 . .
C9 O2 Fe1 131.62(18) . 1_565
C9 O1 Fe1 134.90(17) . 3_656
C7 N2 C5 104.72(19) . .
C7 N2 Fe1 116.88(16) . 3_556
C5 N2 Fe1 137.88(16) . 3_556
C7 N1 C6 107.1(2) . .
C7 N1 H1B 126.4 . .
C6 N1 H1B 126.4 . .
C4 C3 C2 120.5(2) . .
C4 C3 C9 119.5(2) . .
C2 C3 C9 120.0(2) . .
C4 C5 C6 119.8(2) . .
C4 C5 N2 131.9(2) . .
C6 C5 N2 108.3(2) . .
N1 C6 C1 130.5(2) . .
N1 C6 C5 106.5(2) . .
C1 C6 C5 123.0(2) . .
O2 C9 O1 125.3(2) . .
O2 C9 C3 116.7(2) . .
O1 C9 C3 118.0(2) . .
O3 C8 O4 124.3(2) . .
O3 C8 C2 116.7(2) . .
O4 C8 C2 118.75(19) . .
C1 C2 C3 121.4(2) . .
C1 C2 C8 115.1(2) . .
C3 C2 C8 123.3(2) . .
N2 C7 N1 113.3(2) . .
N2 C7 H7A 123.3 . .
N1 C7 H7A 123.3 . .
C5 C4 C3 118.6(2) . .
C5 C4 H4A 120.7 . .
C3 C4 H4A 120.7 . .
C2 C1 C6 116.8(2) . .
C2 C1 H1A 121.6 . .
C6 C1 H1A 121.6 . .

loop_
_geom_bond_atom_site_label_1
_geom_bond_atom_site_label_2
_geom_bond_distance
_geom_bond_site_symmetry_2
Fe1 O2 1.999(2) 1_545
Fe1 O1 2.047(3) 3_656
Fe1 O4 2.125(2) .
Fe1 O5 2.141(2) .
Fe1 N2 2.144(2) 3_556
O4 C8 1.266(3) .
O3 C8 1.252(3) .
O5 H5A 0.9500 .
O5 H5B 0.9500 .
O2 C9 1.258(3) .
O2 Fe1 1.999(2) 1_565
O1 C9 1.270(3) .
O1 Fe1 2.047(3) 3_656
N2 C7 1.323(3) .
N2 C5 1.410(3) .
N2 Fe1 2.144(2) 3_556
N1 C7 1.350(3) .
N1 C6 1.369(3) .
N1 H1B 0.8800 .
C3 C4 1.398(3) .
C3 C2 1.419(3) .
C3 C9 1.500(3) .
C5 C4 1.386(3) .
C5 C6 1.401(3) .
C6 C1 1.393(3) .
C8 C2 1.515(3) .
C2 C1 1.383(3) .
C7 H7A 0.9500 .
C4 H4A 0.9500 .
C1 H1A 0.9500 .
